data_2214060
loop_
_publ_author_name
'Sun, Wen-Bing'

_publ_section_title
;[13,27-Dimethyl-3,6,9,17,20,23-hexaazatricyclo[23.3.1.1^11,15^]triaconta-1(29),2,9,11,13,15(30),16,23,25,27-decaene-29,30-diol-\k^5^<i>N</i>^3^,<i>N</i>^6^,<i>N</i>^9^,<i>O</i>^29^,<i>O</i>^30^]bis(nitrato-\k^2^<i>O</i>,<i>O</i>')dysprosium(III)
 nitrate monohydrate
;
_journal_coeditor_code BI2193
_journal_issue 7
_journal_name_full 'Acta Crystallographica Section E'
_journal_page_first m1910
_journal_page_last m1910
_journal_paper_doi 10.1107/S160053680702795X
_journal_volume 63
_journal_year 2007
_chemical_formula_iupac '[Dy (C26 H34 N6 O2) (N O3)2] N O3, H2 O'
_chemical_formula_moiety 'C26 H34 Dy N8 O8, N O3, H2 O'
_chemical_formula_sum 'C26 H36 Dy N9 O12'
_chemical_formula_weight 829.14
_chemical_name_systematic
;
(13,27-Dimethyl-3,6,9,17,20,23-hexaazatricyclo[23.3.1.1^11,15^]triaconta-
1(29),2,9,11,13,15(30),16,23,25,27-decaene-29,30-diol-
\k^5^N^3^,N^6^,N^9^,O^29^,O^30^)bis(nitrato-\k^2^O,<i>O</i>')dysprosium(III)
nitrate monohydrate
;
_space_group_IT_number 2
_symmetry_cell_setting triclinic
_symmetry_space_group_name_Hall '-P 1'
_symmetry_space_group_name_H-M 'P -1'
_atom_sites_solution_hydrogens geom
_atom_sites_solution_primary direct
_atom_sites_solution_secondary difmap
_cell_angle_alpha 96.386(3)
_cell_angle_beta 99.094(3)
_cell_angle_gamma 118.217(3)
_cell_formula_units_Z 4
_cell_length_a 14.005(3)
_cell_length_b 14.045(3)
_cell_length_c 21.896(4)
_cell_measurement_reflns_used 6195
_cell_measurement_temperature 292(2)
_cell_measurement_theta_max 22.71
_cell_measurement_theta_min 2.51
_cell_volume 3660.8(13)
_computing_cell_refinement 'SAINT (Bruker, 2000)'
_computing_data_collection 'SMART (Bruker, 2000)'
_computing_data_reduction SAINT
_computing_molecular_graphics SHELXTL
_computing_publication_material SHELXTL
_computing_structure_refinement SHELXTL
_computing_structure_solution 'SHELXTL (Bruker, 2000)'
_diffrn_ambient_temperature 292(2)
_diffrn_measured_fraction_theta_full 1.000
_diffrn_measured_fraction_theta_max 1.000
_diffrn_measurement_device_type 'Bruker SMART CCD'
_diffrn_measurement_method '\f and \w'
_diffrn_radiation_monochromator graphite
_diffrn_radiation_source 'sealed tube'
_diffrn_radiation_type MoK\a
_diffrn_radiation_wavelength 0.71073
_diffrn_reflns_av_R_equivalents 0.0418
_diffrn_reflns_av_sigmaI/netI 0.0574
_diffrn_reflns_limit_h_max 17
_diffrn_reflns_limit_h_min -17
_diffrn_reflns_limit_k_max 17
_diffrn_reflns_limit_k_min -17
_diffrn_reflns_limit_l_max 27
_diffrn_reflns_limit_l_min -27
_diffrn_reflns_number 36705
_diffrn_reflns_theta_full 26.00
_diffrn_reflns_theta_max 26.00
_diffrn_reflns_theta_min 0.96
_diffrn_standards_number 0
_exptl_absorpt_coefficient_mu 2.107
_exptl_absorpt_correction_T_max 0.66
_exptl_absorpt_correction_T_min 0.58
_exptl_absorpt_correction_type multi-scan
_exptl_absorpt_process_details '(SADABS; Bruker, 2000)'
_exptl_crystal_colour yellow
_exptl_crystal_density_diffrn 1.504
_exptl_crystal_density_method 'not measured'
_exptl_crystal_description block
_exptl_crystal_F_000 1668
_exptl_crystal_size_max 0.30
_exptl_crystal_size_mid 0.22
_exptl_crystal_size_min 0.20
_refine_diff_density_max 0.454
_refine_diff_density_min -1.420
_refine_ls_extinction_method none
_refine_ls_goodness_of_fit_ref 1.043
_refine_ls_hydrogen_treatment constr
_refine_ls_matrix_type fullcycle
_refine_ls_number_parameters 872
_refine_ls_number_reflns 14395
_refine_ls_number_restraints 0
_refine_ls_restrained_S_all 1.043
_refine_ls_R_factor_all 0.0728
_refine_ls_R_factor_gt 0.0514
_refine_ls_shift/su_max 0.000
_refine_ls_shift/su_mean 0.000
_refine_ls_structure_factor_coef Fsqd
_refine_ls_weighting_details 'calc w=1/[\s^2^(Fo^2^)+(0.06P)^2^] where P=(Fo^2^+2Fc^2^)/3'
_refine_ls_weighting_scheme calc
_refine_ls_wR_factor_gt 0.1095
_refine_ls_wR_factor_ref 0.1149
_reflns_number_gt 10889
_reflns_number_total 14395
_reflns_threshold_expression I>2\s(I)
_cod_data_source_file bi2193.cif
_cod_data_source_block I
_cod_original_cell_volume 3661.0(13)
_cod_database_code 2214060
_cod_database_fobs_code 2214060

loop_
_symmetry_equiv_pos_as_xyz
'x, y, z'
'-x, -y, -z'

loop_
_atom_site_type_symbol
_atom_site_label
_atom_site_fract_x
_atom_site_fract_y
_atom_site_fract_z
_atom_site_U_iso_or_equiv
_atom_site_adp_type
_atom_site_calc_flag
_atom_site_refinement_flags
_atom_site_occupancy
C C1 0.47785(19) 0.8435(3) 0.33060(16) 0.0424(11) Uani d G 1
C C2 0.3861(3) 0.7491(2) 0.33767(16) 0.0457(11) Uani d G 1
C C3 0.2811(2) 0.7395(2) 0.32526(17) 0.0501(12) Uani d G 1
H H3 0.2197 0.6763 0.3300 0.060 Uiso calc R 1
C C4 0.2679(2) 0.8243(3) 0.30578(16) 0.0487(12) Uani d G 1
C C5 0.3597(3) 0.9188(2) 0.29872(17) 0.0518(12) Uani d G 1
H H5 0.3509 0.9755 0.2857 0.062 Uiso calc R 1
C C6 0.4647(2) 0.9284(2) 0.31113(17) 0.0626(15) Uani d G 1
C C7 0.3928(4) 0.6602(4) 0.3563(2) 0.0423(11) Uani d . 1
H H7 0.3267 0.5988 0.3580 0.051 Uiso calc R 1
C C8 0.1511(5) 0.8098(5) 0.2895(3) 0.0620(15) Uani d . 1
H H8A 0.1469 0.8625 0.3192 0.093 Uiso calc R 1
H H8B 0.0972 0.7363 0.2915 0.093 Uiso calc R 1
H H8C 0.1357 0.8214 0.2475 0.093 Uiso calc R 1
C C9 0.5574(5) 1.0360(5) 0.3046(3) 0.0622(14) Uani d . 1
H H9 0.5392 1.0901 0.2970 0.075 Uiso calc R 1
C C10 0.8457(3) 0.7694(3) 0.34372(15) 0.0533(13) Uani d G 1
C C11 0.9485(3) 0.83720(19) 0.38639(15) 0.0465(11) Uani d G 1
C C12 1.0079(2) 0.7912(2) 0.41481(14) 0.0528(13) Uani d G 1
H H12 1.0767 0.8365 0.4434 0.063 Uiso calc R 1
C C13 0.9645(3) 0.6774(2) 0.40058(15) 0.0461(11) Uani d G 1
C C14 0.8618(3) 0.60959(19) 0.35791(16) 0.0528(13) Uani d G 1
H H14 0.8327 0.5334 0.3484 0.063 Uiso calc R 1
C C15 0.8024(2) 0.6556(2) 0.32948(14) 0.0560(13) Uani d G 1
C C16 1.0050(5) 0.9589(5) 0.4031(2) 0.0616(15) Uani d . 1
H H16 1.0794 0.9956 0.4254 0.074 Uiso calc R 1
C C17 1.0299(4) 0.6233(5) 0.4289(2) 0.0531(13) Uani d . 1
H H17A 1.0693 0.6117 0.3994 0.080 Uiso calc R 1
H H17B 0.9788 0.5536 0.4371 0.080 Uiso calc R 1
H H17C 1.0823 0.6711 0.4677 0.080 Uiso calc R 1
C C18 0.6876(5) 0.5791(5) 0.2826(2) 0.0580(14) Uani d . 1
H H18 0.6739 0.5032 0.2730 0.070 Uiso calc R 1
C C19 0.4863(4) 0.5560(4) 0.3875(3) 0.0500(12) Uani d . 1
H H19A 0.4148 0.4912 0.3668 0.060 Uiso calc R 1
H H19B 0.4963 0.5611 0.4328 0.060 Uiso calc R 1
C C20 0.5788(5) 0.5432(5) 0.3666(3) 0.0619(15) Uani d . 1
H H20A 0.6477 0.5863 0.3992 0.074 Uiso calc R 1
H H20B 0.5595 0.4662 0.3604 0.074 Uiso calc R 1
C C21 0.4973(4) 0.5106(5) 0.2517(3) 0.0616(16) Uani d . 1
H H21A 0.4337 0.5200 0.2547 0.074 Uiso calc R 1
H H21B 0.4751 0.4330 0.2476 0.074 Uiso calc R 1
C C22 0.5480(4) 0.5575(4) 0.1967(2) 0.0515(13) Uani d . 1
H H22A 0.5254 0.6091 0.1837 0.062 Uiso calc R 1
H H22B 0.5255 0.4986 0.1605 0.062 Uiso calc R 1
C C23 1.0414(4) 1.1413(5) 0.4118(3) 0.0549(14) Uani d . 1
H H23A 1.0911 1.1567 0.4524 0.066 Uiso calc R 1
H H23B 1.0865 1.1675 0.3816 0.066 Uiso calc R 1
C C24 0.9790(4) 1.1999(4) 0.4176(2) 0.0549(14) Uani d . 1
H H24A 1.0294 1.2791 0.4253 0.066 Uiso calc R 1
H H24B 0.9446 1.1842 0.4531 0.066 Uiso calc R 1
C C25 0.8306(4) 1.2242(5) 0.3592(2) 0.0531(13) Uani d . 1
H H25A 0.8800 1.3012 0.3592 0.064 Uiso calc R 1
H H25B 0.8029 1.2212 0.3973 0.064 Uiso calc R 1
C C26 0.7338(5) 1.1730(5) 0.3014(3) 0.0654(15) Uani d . 1
H H26A 0.6969 1.2165 0.2990 0.078 Uiso calc R 1
H H26B 0.7599 1.1696 0.2632 0.078 Uiso calc R 1
C C27 0.2983(4) -0.1020(4) 0.1215(2) 0.0450(11) Uani d . 1
C C28 0.3961(4) -0.1080(5) 0.1358(2) 0.0473(12) Uani d . 1
C C29 0.3941(4) -0.2033(4) 0.1516(2) 0.0446(11) Uani d . 1
H H29 0.4603 -0.2049 0.1612 0.054 Uiso calc R 1
C C30 0.2948(4) -0.2947(4) 0.1532(2) 0.0450(11) Uani d . 1
C C31 0.1949(5) -0.2905(5) 0.1391(3) 0.0565(13) Uani d . 1
H H31 0.1278 -0.3508 0.1405 0.068 Uiso calc R 1
C C32 0.1965(5) -0.1951(4) 0.1228(3) 0.0531(12) Uani d . 1
C C33 0.5050(4) -0.0196(5) 0.1327(2) 0.0498(12) Uani d . 1
H H33 0.5624 -0.0360 0.1379 0.060 Uiso calc R 1
C C34 0.2921(5) -0.3957(5) 0.1720(3) 0.0557(13) Uani d . 1
H H34A 0.2948 -0.4404 0.1366 0.084 Uiso calc R 1
H H34B 0.2246 -0.4377 0.1852 0.084 Uiso calc R 1
H H34C 0.3553 -0.3734 0.2064 0.084 Uiso calc R 1
C C35 0.0938(4) -0.2017(4) 0.1077(2) 0.0420(11) Uani d . 1
H H35 0.0314 -0.2654 0.1109 0.050 Uiso calc R 1
C C36 0.2392(4) 0.2650(4) 0.1082(3) 0.0543(13) Uani d . 1
C C37 0.2605(4) 0.3269(4) 0.0600(2) 0.0492(12) Uani d . 1
C C38 0.1853(4) 0.3658(4) 0.0384(3) 0.0514(13) Uani d . 1
H H38 0.1995 0.4079 0.0076 0.062 Uiso calc R 1
C C39 0.0952(5) 0.3430(4) 0.0615(3) 0.0572(15) Uani d . 1
C C40 0.0692(5) 0.2750(4) 0.1055(2) 0.0539(13) Uani d . 1
H H40 0.0034 0.2540 0.1187 0.065 Uiso calc R 1
C C41 0.1393(4) 0.2397(4) 0.1287(2) 0.0433(11) Uani d . 1
C C42 0.3492(4) 0.3483(4) 0.0306(2) 0.0421(10) Uani d . 1
H H42A 0.3568 0.3914 0.0004 0.050 Uiso calc R 1
C C43 0.0218(4) 0.3921(4) 0.0331(2) 0.0550(14) Uani d . 1
H H43A 0.0479 0.4641 0.0582 0.083 Uiso calc R 1
H H43B -0.0547 0.3442 0.0333 0.083 Uiso calc R 1
H H43C 0.0274 0.3979 -0.0097 0.083 Uiso calc R 1
C C44 0.1037(5) 0.1637(4) 0.1756(3) 0.0586(14) Uani d . 1
H H44 0.0403 0.1628 0.1897 0.070 Uiso calc R 1
C C45 0.1679(4) 0.0949(5) 0.2612(2) 0.0517(12) Uani d . 1
H H45A 0.2276 0.0775 0.2676 0.062 Uiso calc R 1
H H45B 0.1478 0.1033 0.3011 0.062 Uiso calc R 1
C C46 0.0712(4) 0.0098(5) 0.2122(2) 0.0463(11) Uani d . 1
H H46A 0.0727 -0.0589 0.2058 0.056 Uiso calc R 1
H H46B 0.0021 -0.0040 0.2232 0.056 Uiso calc R 1
C C47 -0.0090(4) -0.0068(4) 0.1010(3) 0.0521(13) Uani d . 1
H H47A 0.0066 0.0308 0.0662 0.062 Uiso calc R 1
H H47B -0.0762 -0.0110 0.1103 0.062 Uiso calc R 1
C C48 -0.0293(4) -0.1248(4) 0.0808(2) 0.0458(11) Uani d . 1
H H48A -0.0734 -0.1719 0.1065 0.055 Uiso calc R 1
H H48B -0.0705 -0.1552 0.0369 0.055 Uiso calc R 1
C C49 0.6479(4) 0.1487(4) 0.1208(2) 0.0435(11) Uani d . 1
H H49A 0.6855 0.1059 0.1196 0.052 Uiso calc R 1
H H49B 0.6874 0.2086 0.1580 0.052 Uiso calc R 1
C C50 0.6474(4) 0.1958(4) 0.0607(2) 0.0470(11) Uani d . 1
H H50A 0.7235 0.2443 0.0584 0.056 Uiso calc R 1
H H50B 0.6116 0.1358 0.0236 0.056 Uiso calc R 1
C C51 0.5600(4) 0.2838(5) -0.0015(2) 0.0520(13) Uani d . 1
H H51A 0.5052 0.2163 -0.0318 0.062 Uiso calc R 1
H H51B 0.6265 0.3184 -0.0175 0.062 Uiso calc R 1
C C52 0.5134(4) 0.3620(4) 0.0067(2) 0.0483(12) Uani d . 1
H H52A 0.5722 0.4342 0.0310 0.058 Uiso calc R 1
H H52B 0.4850 0.3707 -0.0344 0.058 Uiso calc R 1
Dy Dy1 0.75925(2) 0.95316(2) 0.336610(11) 0.05113(8) Uani d . 1
Dy Dy2 0.407500(18) 0.16379(2) 0.100570(12) 0.04739(8) Uani d . 1
N N1 0.4865(4) 0.6566(4) 0.3717(2) 0.0529(11) Uani d . 1
H H1A 0.5490 0.7138 0.3725 0.063 Uiso d R 1
N N2 0.6562(4) 1.0606(4) 0.3082(2) 0.0573(12) Uani d . 1
N N3 0.8918(4) 1.1639(3) 0.3585(2) 0.0463(10) Uani d . 1
H H3A 0.9267 1.1785 0.3262 0.056 Uiso calc R 1
N N4 0.9631(4) 1.0184(4) 0.3904(2) 0.0538(11) Uani d . 1
N N5 0.6776(4) 0.6179(4) 0.2258(2) 0.0601(12) Uani d . 1
H H5A 0.7121 0.5997 0.1992 0.072 Uiso calc R 1
H H5B 0.7072 0.6918 0.2342 0.072 Uiso calc R 1
N N6 0.5944(3) 0.5815(4) 0.3070(2) 0.0537(11) Uani d . 1
N N7 0.7380(4) 0.9146(4) 0.1990(2) 0.0596(12) Uani d . 1
N N8 0.7392(4) 0.9437(4) 0.4685(2) 0.0592(13) Uani d . 1
N N9 0.5318(4) 0.0781(4) 0.1236(2) 0.0586(12) Uani d . 1
N N10 0.0796(3) -0.1221(4) 0.0888(2) 0.0480(10) Uani d . 1
H H10A 0.1353 -0.0669 0.0810 0.058 Uiso d R 1
N N11 0.0828(3) 0.0565(3) 0.15591(19) 0.0438(9) Uani d . 1
N N12 0.2046(4) 0.2077(4) 0.2318(2) 0.0575(12) Uani d . 1
H H12A 0.2115 0.2641 0.2597 0.069 Uiso calc R 1
H H12B 0.2686 0.2291 0.2192 0.069 Uiso calc R 1
N N13 0.4212(4) 0.3152(4) 0.0404(2) 0.0567(12) Uani d . 1
N N14 0.5880(3) 0.2569(3) 0.06133(18) 0.0430(9) Uani d . 1
H H14A 0.6345 0.3227 0.0891 0.052 Uiso calc R 1
N N15 0.5202(4) 0.2597(3) 0.2372(2) 0.0504(11) Uani d . 1
N N16 0.2567(3) 0.0129(3) -0.01617(18) 0.0423(9) Uani d . 1
N N17 0.1430(4) 0.3787(3) 0.3121(2) 0.0550(12) Uani d . 1
N N18 0.8148(4) 0.5559(4) 0.1309(2) 0.0554(11) Uani d . 1
O O1 0.5778(3) 0.8473(3) 0.33876(17) 0.0556(9) Uani d . 1
O O2 0.7896(3) 0.8106(3) 0.31100(18) 0.0645(11) Uani d . 1
O O3 0.6560(3) 0.8534(3) 0.22214(19) 0.0638(11) Uani d . 1
O O4 0.8157(3) 0.9962(3) 0.23469(16) 0.0511(9) Uani d . 1
O O5 0.7318(3) 0.8909(3) 0.14592(18) 0.0582(10) Uani d . 1
O O6 0.7480(3) 0.8677(3) 0.43658(16) 0.0534(9) Uani d . 1
O O7 0.7562(3) 1.0260(3) 0.44466(17) 0.0566(10) Uani d . 1
O O8 0.7203(3) 0.9337(3) 0.52032(18) 0.0593(10) Uani d . 1
O O9 0.2978(3) -0.0141(3) 0.10996(16) 0.0466(8) Uani d . 1
O O10 0.3063(3) 0.2363(3) 0.13515(16) 0.0457(8) Uani d . 1
O O11 0.4298(3) 0.1682(3) 0.21994(16) 0.0539(9) Uani d . 1
O O12 0.5602(3) 0.3048(3) 0.19477(16) 0.0469(8) Uani d . 1
O O13 0.5665(3) 0.3021(3) 0.29462(19) 0.0620(10) Uani d . 1
O O14 0.3596(2) 0.0465(3) -0.00753(15) 0.0410(7) Uani d . 1
O O15 0.2248(3) 0.0671(3) 0.01518(15) 0.0483(8) Uani d . 1
O O16 0.1887(3) -0.0741(3) -0.05426(17) 0.0627(11) Uani d . 1
O O17 0.0664(3) 0.2836(3) 0.28828(18) 0.0665(12) Uani d . 1
O O18 0.2305(3) 0.4028(3) 0.29827(19) 0.0637(11) Uani d . 1
O O19 0.1357(3) 0.4538(3) 0.34430(18) 0.0616(10) Uani d . 1
O O20 0.7317(3) 0.5001(3) 0.13864(19) 0.0686(12) Uani d . 1
O O21 0.8556(4) 0.6503(4) 0.15550(19) 0.0661(11) Uani d . 1
O O22 0.8672(3) 0.5325(4) 0.09746(18) 0.0649(11) Uani d . 1
O O23 0.9291(9) 0.4352(9) 0.2281(5) 0.071(3) Uani d P 0.40
H H23D 0.9409 0.4081 0.2593 0.085 Uiso d PR 0.40
H H23E 0.8911 0.3836 0.1953 0.085 Uiso d PR 0.40
O O24 0.2786(8) 0.5461(8) 0.5132(4) 0.058(2) Uani d P 0.40
H H24C 0.2583 0.4991 0.5366 0.069 Uiso d PR 0.40
H H24E 0.2217 0.5358 0.4866 0.069 Uiso d PR 0.40
O O25 0.6348(8) 0.7333(8) 0.5865(4) 0.065(3) Uani d P 0.40
H H25D 0.6597 0.6894 0.5920 0.078 Uiso d PR 0.40
H H25E 0.6646 0.7713 0.5603 0.078 Uiso d PR 0.40
O O26 0.4610(10) 0.8251(10) 0.5315(6) 0.087(4) Uani d P 0.40
H H26E 0.5163 0.8174 0.5460 0.105 Uiso d PR 0.40
H H26D 0.4735 0.8536 0.4993 0.105 Uiso d PR 0.40
O O27 0.3462(10) 0.6915(12) 0.5223(5) 0.097(5) Uani d P 0.40
H H27C 0.3388 0.6655 0.5556 0.117 Uiso d PR 0.40
H H27A 0.2893 0.6967 0.5076 0.117 Uiso d PR 0.40

loop_
_atom_site_aniso_label
_atom_site_aniso_U_11
_atom_site_aniso_U_22
_atom_site_aniso_U_33
_atom_site_aniso_U_12
_atom_site_aniso_U_13
_atom_site_aniso_U_23
C1 0.039(2) 0.056(3) 0.043(2) 0.033(2) 0.0094(19) 0.007(2)
C2 0.036(2) 0.037(3) 0.072(3) 0.024(2) 0.012(2) 0.013(2)
C3 0.041(3) 0.052(3) 0.050(3) 0.017(2) 0.016(2) 0.008(2)
C4 0.040(3) 0.047(3) 0.061(3) 0.021(2) 0.016(2) 0.016(2)
C5 0.051(3) 0.054(3) 0.052(3) 0.027(3) 0.014(2) 0.008(2)
C6 0.060(3) 0.065(4) 0.048(3) 0.019(3) 0.018(3) 0.009(3)
C7 0.040(2) 0.032(2) 0.038(2) 0.009(2) 0.0065(18) -0.0072(18)
C8 0.064(4) 0.055(3) 0.058(3) 0.021(3) 0.019(3) 0.012(3)
C9 0.051(3) 0.051(3) 0.076(4) 0.019(3) 0.014(3) 0.014(3)
C10 0.050(3) 0.062(3) 0.031(2) 0.016(3) 0.009(2) 0.004(2)
C11 0.040(3) 0.039(3) 0.052(3) 0.012(2) 0.013(2) 0.013(2)
C12 0.056(3) 0.037(3) 0.041(2) 0.007(2) 0.005(2) 0.008(2)
C13 0.041(3) 0.054(3) 0.044(2) 0.021(2) 0.016(2) 0.019(2)
C14 0.053(3) 0.031(3) 0.061(3) 0.009(2) 0.017(2) 0.009(2)
C15 0.056(3) 0.047(3) 0.053(3) 0.017(3) 0.013(2) 0.006(2)
C16 0.056(3) 0.059(4) 0.045(3) 0.013(3) 0.006(2) 0.002(2)
C17 0.044(3) 0.051(3) 0.047(3) 0.012(2) 0.006(2) 0.010(2)
C18 0.051(3) 0.059(3) 0.044(3) 0.021(3) 0.000(2) -0.016(2)
C19 0.041(3) 0.046(3) 0.055(3) 0.015(2) 0.009(2) 0.015(2)
C20 0.042(3) 0.059(4) 0.066(3) 0.010(3) 0.019(3) 0.006(3)
C21 0.038(3) 0.062(4) 0.056(3) 0.019(3) -0.016(2) -0.025(3)
C22 0.043(3) 0.040(3) 0.047(3) 0.013(2) -0.013(2) -0.012(2)
C23 0.030(2) 0.066(4) 0.051(3) 0.010(2) 0.013(2) 0.007(3)
C24 0.048(3) 0.033(3) 0.055(3) 0.000(2) 0.006(2) 0.006(2)
C25 0.045(3) 0.049(3) 0.050(3) 0.010(2) 0.010(2) 0.022(2)
C26 0.061(4) 0.065(4) 0.067(4) 0.029(3) 0.014(3) 0.017(3)
C27 0.048(3) 0.045(3) 0.033(2) 0.019(2) 0.0073(19) -0.0041(19)
C28 0.045(3) 0.053(3) 0.039(2) 0.027(2) -0.004(2) -0.001(2)
C29 0.037(2) 0.046(3) 0.045(2) 0.022(2) 0.0017(19) -0.007(2)
C30 0.052(3) 0.039(3) 0.045(2) 0.030(2) -0.002(2) -0.001(2)
C31 0.057(3) 0.042(3) 0.065(3) 0.020(3) 0.010(3) 0.022(3)
C32 0.049(3) 0.041(3) 0.057(3) 0.017(2) 0.006(2) 0.003(2)
C33 0.029(2) 0.062(3) 0.045(3) 0.019(2) -0.0042(19) -0.005(2)
C34 0.047(3) 0.067(4) 0.054(3) 0.029(3) 0.011(2) 0.015(3)
C35 0.030(2) 0.021(2) 0.060(3) 0.0082(18) 0.0037(19) -0.0158(19)
C36 0.041(3) 0.039(3) 0.062(3) 0.008(2) 0.008(2) -0.001(2)
C37 0.042(3) 0.040(3) 0.052(3) 0.016(2) 0.000(2) -0.005(2)
C38 0.043(3) 0.032(3) 0.058(3) 0.014(2) -0.012(2) -0.012(2)
C39 0.060(3) 0.033(3) 0.060(3) 0.025(3) -0.018(3) -0.021(2)
C40 0.059(3) 0.036(3) 0.044(3) 0.018(2) -0.009(2) -0.019(2)
C41 0.039(2) 0.040(3) 0.049(3) 0.022(2) 0.005(2) -0.006(2)
C42 0.043(3) 0.034(2) 0.055(3) 0.023(2) 0.012(2) 0.009(2)
C43 0.046(3) 0.042(3) 0.050(3) 0.014(2) -0.021(2) -0.010(2)
C44 0.055(3) 0.035(3) 0.071(4) 0.011(2) 0.008(3) 0.020(3)
C45 0.041(3) 0.049(3) 0.051(3) 0.012(2) 0.011(2) 0.009(2)
C46 0.038(2) 0.054(3) 0.049(3) 0.021(2) 0.016(2) 0.019(2)
C47 0.040(3) 0.043(3) 0.054(3) 0.014(2) -0.010(2) -0.001(2)
C48 0.043(3) 0.038(3) 0.050(3) 0.017(2) 0.007(2) 0.005(2)
C49 0.031(2) 0.040(3) 0.052(3) 0.008(2) 0.023(2) 0.005(2)
C50 0.054(3) 0.030(2) 0.047(3) 0.013(2) 0.014(2) 0.006(2)
C51 0.038(3) 0.056(3) 0.052(3) 0.015(2) 0.012(2) 0.010(2)
C52 0.043(3) 0.045(3) 0.057(3) 0.017(2) 0.017(2) 0.031(2)
Dy1 0.04810(14) 0.04859(15) 0.04748(14) 0.01280(12) 0.01949(11) 0.01889(11)
Dy2 0.02832(11) 0.04888(15) 0.05916(15) 0.01496(10) 0.01314(10) 0.00690(11)
N1 0.048(2) 0.037(2) 0.060(3) 0.008(2) 0.011(2) 0.027(2)
N2 0.071(3) 0.052(3) 0.045(2) 0.019(2) 0.032(2) 0.027(2)
N3 0.055(3) 0.036(2) 0.049(2) 0.020(2) 0.0164(19) 0.0164(18)
N4 0.049(3) 0.053(3) 0.063(3) 0.025(2) 0.021(2) 0.014(2)
N5 0.057(3) 0.053(3) 0.048(2) 0.019(2) -0.005(2) -0.009(2)
N6 0.032(2) 0.057(3) 0.046(2) 0.011(2) -0.0042(17) -0.013(2)
N7 0.057(3) 0.058(3) 0.048(3) 0.019(3) 0.010(2) 0.007(2)
N8 0.053(3) 0.053(3) 0.046(2) 0.014(2) 0.005(2) -0.015(2)
N9 0.043(2) 0.045(3) 0.066(3) 0.006(2) 0.010(2) 0.009(2)
N10 0.038(2) 0.048(3) 0.057(2) 0.0151(19) 0.0163(19) 0.029(2)
N11 0.035(2) 0.044(2) 0.049(2) 0.0150(18) 0.0192(17) 0.0096(18)
N12 0.054(3) 0.051(3) 0.044(2) 0.016(2) -0.0008(19) -0.0120(19)
N13 0.043(2) 0.050(3) 0.057(3) 0.009(2) 0.011(2) 0.008(2)
N14 0.045(2) 0.037(2) 0.0387(19) 0.0139(18) 0.0148(16) 0.0022(16)
N15 0.050(3) 0.034(2) 0.049(2) 0.016(2) -0.005(2) -0.0042(19)
N16 0.040(2) 0.030(2) 0.045(2) 0.0095(18) 0.0063(17) 0.0066(17)
N17 0.063(3) 0.024(2) 0.053(2) 0.002(2) 0.015(2) 0.0093(18)
N18 0.055(3) 0.054(3) 0.049(2) 0.019(3) 0.015(2) 0.013(2)
O1 0.056(2) 0.044(2) 0.053(2) 0.0139(18) 0.0120(17) 0.0167(16)
O2 0.056(2) 0.058(3) 0.052(2) 0.016(2) -0.0029(18) -0.0034(18)
O3 0.048(2) 0.052(2) 0.066(2) 0.0084(19) 0.0002(18) 0.0196(19)
O4 0.048(2) 0.043(2) 0.0514(19) 0.0108(17) 0.0169(16) 0.0214(17)
O5 0.056(2) 0.052(2) 0.051(2) 0.0130(19) 0.0194(17) 0.0093(17)
O6 0.056(2) 0.045(2) 0.0489(19) 0.0133(18) 0.0217(17) 0.0146(16)
O7 0.049(2) 0.047(2) 0.049(2) 0.0067(18) 0.0152(16) -0.0047(17)
O8 0.046(2) 0.058(2) 0.060(2) 0.0141(18) 0.0161(17) 0.0123(19)
O9 0.0417(18) 0.043(2) 0.0535(19) 0.0170(16) 0.0133(15) 0.0192(16)
O10 0.051(2) 0.0321(17) 0.060(2) 0.0260(16) 0.0118(16) 0.0098(15)
O11 0.064(2) 0.044(2) 0.0434(18) 0.0184(19) 0.0120(16) 0.0125(15)
O12 0.0435(19) 0.044(2) 0.0459(18) 0.0181(16) 0.0133(15) -0.0010(15)
O13 0.059(2) 0.040(2) 0.067(2) 0.0138(19) 0.0045(19) 0.0006(18)
O14 0.0268(15) 0.0415(18) 0.0496(17) 0.0160(14) 0.0104(13) -0.0058(14)
O15 0.0468(19) 0.045(2) 0.0423(17) 0.0196(17) 0.0039(15) -0.0036(15)
O16 0.045(2) 0.059(2) 0.052(2) 0.0145(19) -0.0167(17) -0.0159(18)
O17 0.059(2) 0.046(2) 0.053(2) -0.0071(19) 0.0226(18) -0.0012(17)
O18 0.050(2) 0.059(3) 0.064(2) 0.018(2) 0.0196(18) -0.0154(19)
O19 0.059(2) 0.053(2) 0.057(2) 0.017(2) 0.0195(18) -0.0032(18)
O20 0.053(2) 0.052(2) 0.060(2) -0.001(2) 0.0174(19) -0.0151(19)
O21 0.070(3) 0.056(3) 0.061(2) 0.020(2) 0.019(2) 0.020(2)
O22 0.061(2) 0.065(3) 0.053(2) 0.019(2) 0.0144(19) 0.0162(19)
O23 0.068(7) 0.054(6) 0.067(6) 0.019(5) -0.012(5) 0.021(5)
O24 0.052(5) 0.054(6) 0.042(4) 0.008(5) 0.006(4) 0.016(4)
O25 0.065(6) 0.054(6) 0.057(5) 0.022(5) -0.015(5) 0.024(5)
O26 0.064(7) 0.077(8) 0.084(8) 0.007(6) 0.032(6) -0.005(6)
O27 0.078(8) 0.112(11) 0.066(7) 0.046(8) -0.028(6) -0.046(7)

loop_
_atom_type_symbol
_atom_type_description
_atom_type_scat_dispersion_real
_atom_type_scat_dispersion_imag
_atom_type_scat_source
C C 0.0033 0.0016 'International Tables Vol C Tables 4.2.6.8 and 6.1.1.4'
H H 0.0000 0.0000 'International Tables Vol C Tables 4.2.6.8 and 6.1.1.4'
N N 0.0061 0.0033 'International Tables Vol C Tables 4.2.6.8 and 6.1.1.4'
O O 0.0106 0.0060 'International Tables Vol C Tables 4.2.6.8 and 6.1.1.4'
Dy Dy -0.1892 4.4098 'International Tables Vol C Tables 4.2.6.8 and 6.1.1.4'

loop_
_geom_angle_atom_site_label_1
_geom_angle_atom_site_label_2
_geom_angle_atom_site_label_3
_geom_angle
O1 C1 C2 118.6(2)
O1 C1 C6 121.2(2)
C2 C1 C6 120.0
C1 C2 C3 120.0
C1 C2 C7 123.1(3)
C3 C2 C7 116.9(3)
C4 C3 C2 120.0
C4 C3 H3 120.0
C2 C3 H3 120.0
C3 C4 C5 120.0
C3 C4 C8 119.1(3)
C5 C4 C8 120.9(3)
C6 C5 C4 120.0
C6 C5 H5 120.0
C4 C5 H5 120.0
C5 C6 C1 120.0
C5 C6 C9 114.8(3)
C1 C6 C9 125.1(3)
N1 C7 C2 124.9(4)
N1 C7 H7 117.5
C2 C7 H7 117.5
C4 C8 H8A 109.5
C4 C8 H8B 109.5
H8A C8 H8B 109.5
C4 C8 H8C 109.5
H8A C8 H8C 109.5
H8B C8 H8C 109.5
N2 C9 C6 126.7(5)
N2 C9 H9 116.7
C6 C9 H9 116.7
O2 C10 C11 122.2(2)
O2 C10 C15 117.6(2)
C11 C10 C15 120.0
C12 C11 C10 120.0
C12 C11 C16 115.1(3)
C10 C11 C16 124.9(3)
C11 C12 C13 120.0
C11 C12 H12 120.0
C13 C12 H12 120.0
C12 C13 C14 120.0
C12 C13 C17 121.7(3)
C14 C13 C17 118.3(3)
C15 C14 C13 120.0
C15 C14 H14 120.0
C13 C14 H14 120.0
C14 C15 C10 120.0
C14 C15 C18 119.4(3)
C10 C15 C18 120.6(3)
N4 C16 C11 126.8(5)
N4 C16 H16 116.6
C11 C16 H16 116.6
C13 C17 H17A 109.5
C13 C17 H17B 109.5
H17A C17 H17B 109.5
C13 C17 H17C 109.5
H17A C17 H17C 109.5
H17B C17 H17C 109.5
N5 C18 N6 100.7(4)
N5 C18 C15 112.2(4)
N6 C18 C15 111.9(3)
N5 C18 H18 110.5
N6 C18 H18 110.5
C15 C18 H18 110.5
N1 C19 C20 111.3(4)
N1 C19 H19A 109.4
C20 C19 H19A 109.4
N1 C19 H19B 109.4
C20 C19 H19B 109.4
H19A C19 H19B 108.0
N6 C20 C19 109.7(5)
N6 C20 H20A 109.7
C19 C20 H20A 109.7
N6 C20 H20B 109.7
C19 C20 H20B 109.7
H20A C20 H20B 108.2
N6 C21 C22 100.6(4)
N6 C21 H21A 111.7
C22 C21 H21A 111.7
N6 C21 H21B 111.7
C22 C21 H21B 111.7
H21A C21 H21B 109.4
C21 C22 N5 103.5(3)
C21 C22 H22A 111.1
N5 C22 H22A 111.1
C21 C22 H22B 111.1
N5 C22 H22B 111.1
H22A C22 H22B 109.0
C24 C23 N4 110.8(4)
C24 C23 H23A 109.5
N4 C23 H23A 109.5
C24 C23 H23B 109.5
N4 C23 H23B 109.5
H23A C23 H23B 108.1
C23 C24 N3 109.5(4)
C23 C24 H24A 109.8
N3 C24 H24A 109.8
C23 C24 H24B 109.8
N3 C24 H24B 109.8
H24A C24 H24B 108.2
N3 C25 C26 109.5(4)
N3 C25 H25A 109.8
C26 C25 H25A 109.8
N3 C25 H25B 109.8
C26 C25 H25B 109.8
H25A C25 H25B 108.2
N2 C26 C25 106.7(4)
N2 C26 H26A 110.4
C25 C26 H26A 110.4
N2 C26 H26B 110.4
C25 C26 H26B 110.4
H26A C26 H26B 108.6
O9 C27 C28 123.0(4)
O9 C27 C32 118.8(4)
C28 C27 C32 118.1(5)
C27 C28 C29 121.3(5)
C27 C28 C33 123.0(5)
C29 C28 C33 115.7(4)
C30 C29 C28 121.0(4)
C30 C29 H29 119.5
C28 C29 H29 119.5
C29 C30 C31 118.8(5)
C29 C30 C34 121.4(4)
C31 C30 C34 119.8(5)
C30 C31 C32 120.4(5)
C30 C31 H31 119.8
C32 C31 H31 119.8
C35 C32 C27 124.1(5)
C35 C32 C31 115.5(5)
C27 C32 C31 120.4(5)
N9 C33 C28 128.5(4)
N9 C33 H33 115.7
C28 C33 H33 115.7
C30 C34 H34A 109.5
C30 C34 H34B 109.5
H34A C34 H34B 109.5
C30 C34 H34C 109.5
H34A C34 H34C 109.5
H34B C34 H34C 109.5
N10 C35 C32 123.4(4)
N10 C35 H35 118.3
C32 C35 H35 118.3
O10 C36 C37 123.3(5)
O10 C36 C41 119.8(4)
C37 C36 C41 116.8(5)
C42 C37 C36 123.2(4)
C42 C37 C38 118.5(5)
C36 C37 C38 118.3(5)
C39 C38 C37 121.9(6)
C39 C38 H38 119.0
C37 C38 H38 119.0
C38 C39 C40 119.9(5)
C38 C39 C43 115.6(5)
C40 C39 C43 124.4(5)
C41 C40 C39 120.1(5)
C41 C40 H40 119.9
C39 C40 H40 119.9
C40 C41 C36 122.7(4)
C40 C41 C44 116.9(4)
C36 C41 C44 120.3(4)
N13 C42 C37 127.9(4)
N13 C42 H42A 116.1
C37 C42 H42A 116.1
C39 C43 H43A 109.5
C39 C43 H43B 109.5
H43A C43 H43B 109.5
C39 C43 H43C 109.5
H43A C43 H43C 109.5
H43B C43 H43C 109.5
N11 C44 C41 116.3(5)
N11 C44 N12 100.6(4)
C41 C44 N12 107.4(4)
N11 C44 H44 110.7
C41 C44 H44 110.7
N12 C44 H44 110.7
C46 C45 N12 102.9(4)
C46 C45 H45A 111.2
N12 C45 H45A 111.2
C46 C45 H45B 111.2
N12 C45 H45B 111.2
H45A C45 H45B 109.1
N11 C46 C45 103.9(4)
N11 C46 H46A 111.0
C45 C46 H46A 111.0
N11 C46 H46B 111.0
C45 C46 H46B 111.0
H46A C46 H46B 109.0
N11 C47 C48 112.1(4)
N11 C47 H47A 109.2
C48 C47 H47A 109.2
N11 C47 H47B 109.2
C48 C47 H47B 109.2
H47A C47 H47B 107.9
N10 C48 C47 109.7(4)
N10 C48 H48A 109.7
C47 C48 H48A 109.7
N10 C48 H48B 109.7
C47 C48 H48B 109.7
H48A C48 H48B 108.2
N9 C49 C50 108.3(4)
N9 C49 H49A 110.0
C50 C49 H49A 110.0
N9 C49 H49B 110.0
C50 C49 H49B 110.0
H49A C49 H49B 108.4
N14 C50 C49 110.2(4)
N14 C50 H50A 109.6
C49 C50 H50A 109.6
N14 C50 H50B 109.6
C49 C50 H50B 109.6
H50A C50 H50B 108.1
N14 C51 C52 109.6(4)
N14 C51 H51A 109.7
C52 C51 H51A 109.7
N14 C51 H51B 109.7
C52 C51 H51B 109.7
H51A C51 H51B 108.2
N13 C52 C51 109.2(4)
N13 C52 H52A 109.8
C51 C52 H52A 109.8
N13 C52 H52B 109.8
C51 C52 H52B 109.8
H52A C52 H52B 108.3
O2 Dy1 O1 96.09(15)
O2 Dy1 O7 124.77(15)
O1 Dy1 O7 77.37(13)
O2 Dy1 O4 82.30(14)
O1 Dy1 O4 121.63(12)
O7 Dy1 O4 147.27(13)
O2 Dy1 O3 70.77(14)
O1 Dy1 O3 74.58(13)
O7 Dy1 O3 149.38(13)
O4 Dy1 O3 49.67(12)
O2 Dy1 N4 72.73(14)
O1 Dy1 N4 145.61(14)
O7 Dy1 N4 82.75(14)
O4 Dy1 N4 89.71(13)
O3 Dy1 N4 127.77(14)
O2 Dy1 N3 130.87(14)
O1 Dy1 N3 133.02(14)
O7 Dy1 N3 74.39(13)
O4 Dy1 N3 73.54(12)
O3 Dy1 N3 117.53(13)
N4 Dy1 N3 65.19(14)
O2 Dy1 N2 149.91(14)
O1 Dy1 N2 71.76(14)
O7 Dy1 N2 80.41(14)
O4 Dy1 N2 81.32(12)
O3 Dy1 N2 79.39(14)
N4 Dy1 N2 132.06(15)
N3 Dy1 N2 67.11(14)
O2 Dy1 O6 75.76(14)
O1 Dy1 O6 70.35(12)
O7 Dy1 O6 50.09(13)
O4 Dy1 O6 156.28(13)
O3 Dy1 O6 127.74(12)
N4 Dy1 O6 75.35(13)
N3 Dy1 O6 114.73(12)
N2 Dy1 O6 122.36(12)
O10 Dy2 O9 98.05(12)
O10 Dy2 O14 125.75(11)
O9 Dy2 O14 74.94(12)
O10 Dy2 O12 83.54(12)
O9 Dy2 O12 119.82(12)
O14 Dy2 O12 147.03(10)
O10 Dy2 O15 76.39(12)
O9 Dy2 O15 69.21(12)
O14 Dy2 O15 50.44(10)
O12 Dy2 O15 159.19(11)
O10 Dy2 N9 149.36(14)
O9 Dy2 N9 71.61(13)
O14 Dy2 N9 80.44(13)
O12 Dy2 N9 77.60(13)
O15 Dy2 N9 122.92(13)
O10 Dy2 N13 71.20(14)
O9 Dy2 N13 145.54(13)
O14 Dy2 N13 85.04(13)
O12 Dy2 N13 92.10(13)
O15 Dy2 N13 76.39(13)
N9 Dy2 N13 132.80(15)
O10 Dy2 O11 72.68(13)
O9 Dy2 O11 73.55(12)
O14 Dy2 O11 145.53(12)
O12 Dy2 O11 49.39(12)
O15 Dy2 O11 126.79(12)
N9 Dy2 O11 76.71(14)
N13 Dy2 O11 129.33(14)
O10 Dy2 N14 129.84(13)
O9 Dy2 N14 132.09(13)
O14 Dy2 N14 75.68(11)
O12 Dy2 N14 73.20(11)
O15 Dy2 N14 116.04(12)
N9 Dy2 N14 66.83(14)
N13 Dy2 N14 66.10(14)
O11 Dy2 N14 117.08(12)
C7 N1 C19 121.9(3)
C7 N1 H1A 119.1
C19 N1 H1A 119.0
C9 N2 C26 117.1(4)
C9 N2 Dy1 130.9(3)
C26 N2 Dy1 111.7(3)
C25 N3 C24 112.7(3)
C25 N3 Dy1 111.6(2)
C24 N3 Dy1 110.0(2)
C25 N3 H3A 107.4
C24 N3 H3A 107.4
Dy1 N3 H3A 107.4
C16 N4 C23 115.4(3)
C16 N4 Dy1 127.2(3)
C23 N4 Dy1 117.3(2)
C18 N5 C22 104.1(3)
C18 N5 H5A 110.9
C22 N5 H5A 110.9
C18 N5 H5B 110.9
C22 N5 H5B 110.9
H5A N5 H5B 108.9
C20 N6 C21 113.7(3)
C20 N6 C18 115.4(3)
C21 N6 C18 101.1(3)
O5 N7 O4 123.9(5)
O5 N7 O3 118.9(5)
O4 N7 O3 117.2(4)
O8 N8 O7 125.0(5)
O8 N8 O6 118.0(5)
O7 N8 O6 116.8(4)
C33 N9 C49 116.4(4)
C33 N9 Dy2 129.3(3)
C49 N9 Dy2 114.2(3)
C35 N10 C48 122.3(4)
C35 N10 H10A 118.7
C48 N10 H10A 119.0
C44 N11 C47 113.7(4)
C44 N11 C46 104.9(4)
C47 N11 C46 115.4(4)
C44 N12 C45 99.6(4)
C44 N12 H12A 111.8
C45 N12 H12A 111.8
C44 N12 H12B 111.8
C45 N12 H12B 111.8
H12A N12 H12B 109.6
C42 N13 C52 115.2(5)
C42 N13 Dy2 126.2(4)
C52 N13 Dy2 118.2(3)
C50 N14 C51 114.0(4)
C50 N14 Dy2 114.4(3)
C51 N14 Dy2 108.1(3)
C50 N14 H14A 106.6
C51 N14 H14A 106.6
Dy2 N14 H14A 106.6
O12 N15 O13 122.0(4)
O12 N15 O11 117.0(4)
O13 N15 O11 121.0(5)
O16 N16 O15 120.7(4)
O16 N16 O14 120.0(4)
O15 N16 O14 119.4(4)
O18 N17 O17 115.5(5)
O18 N17 O19 117.9(4)
O17 N17 O19 126.3(5)
O20 N18 O21 115.5(5)
O20 N18 O22 128.0(5)
O21 N18 O22 116.4(5)
C1 O1 Dy1 143.9(2)
C10 O2 Dy1 133.4(2)
N7 O3 Dy1 94.4(3)
N7 O4 Dy1 97.7(3)
N8 O6 Dy1 93.0(3)
N8 O7 Dy1 99.0(3)
C27 O9 Dy2 144.3(2)
C36 O10 Dy2 134.5(3)
N15 O11 Dy2 95.6(3)
N15 O12 Dy2 98.0(3)
N16 O14 Dy2 93.6(2)
N16 O15 Dy2 92.4(3)
H23D O23 H23E 109.5
H24C O24 H24E 109.5
H25D O25 H25E 109.5
H26E O26 H26D 107.3
H27C O27 H27A 109.8

loop_
_geom_bond_atom_site_label_1
_geom_bond_atom_site_label_2
_geom_bond_distance
C1 O1 1.358(4)
C1 C2 1.390
C1 C6 1.390
C2 C3 1.390
C2 C7 1.396(6)
C3 C4 1.390
C3 H3 0.930
C4 C5 1.390
C4 C8 1.526(6)
C5 C6 1.390
C5 H5 0.930
C6 C9 1.498(6)
C7 N1 1.328(5)
C7 H7 0.930
C8 H8A 0.960
C8 H8B 0.960
C8 H8C 0.960
C9 N2 1.244(6)
C9 H9 0.930
C10 O2 1.346(4)
C10 C11 1.390
C10 C15 1.390
C11 C12 1.390
C11 C16 1.474(7)
C12 C13 1.390
C12 H12 0.930
C13 C14 1.390
C13 C17 1.542(6)
C14 C15 1.390
C14 H14 0.930
C15 C18 1.546(5)
C16 N4 1.259(7)
C16 H16 0.930
C17 H17A 0.960
C17 H17B 0.960
C17 H17C 0.960
C18 N5 1.425(6)
C18 N6 1.501(6)
C18 H18 0.980
C19 N1 1.490(5)
C19 C20 1.519(8)
C19 H19A 0.970
C19 H19B 0.970
C20 N6 1.475(6)
C20 H20A 0.970
C20 H20B 0.970
C21 N6 1.495(5)
C21 C22 1.548(8)
C21 H21A 0.970
C21 H21B 0.970
C22 N5 1.575(5)
C22 H22A 0.970
C22 H22B 0.970
C23 C24 1.467(8)
C23 N4 1.506(6)
C23 H23A 0.970
C23 H23B 0.970
C24 N3 1.480(5)
C24 H24A 0.970
C24 H24B 0.970
C25 N3 1.463(6)
C25 C26 1.513(8)
C25 H25A 0.970
C25 H25B 0.970
C26 N2 1.475(6)
C26 H26A 0.970
C26 H26B 0.970
C27 O9 1.291(5)
C27 C28 1.401(7)
C27 C32 1.415(7)
C28 C29 1.408(7)
C28 C33 1.460(7)
C29 C30 1.385(7)
C29 H29 0.930
C30 C31 1.414(7)
C30 C34 1.507(7)
C31 C32 1.416(8)
C31 H31 0.930
C32 C35 1.379(7)
C33 N9 1.289(6)
C33 H33 0.930
C34 H34A 0.960
C34 H34B 0.960
C34 H34C 0.960
C35 N10 1.321(5)
C35 H35 0.930
C36 O10 1.276(6)
C36 C37 1.421(8)
C36 C41 1.431(6)
C37 C42 1.411(5)
C37 C38 1.442(7)
C38 C39 1.343(8)
C38 H38 0.930
C39 C40 1.400(8)
C39 C43 1.576(5)
C40 C41 1.353(6)
C40 H40 0.930
C41 C44 1.530(8)
C42 N13 1.296(7)
C42 H42A 0.930
C43 H43A 0.960
C43 H43B 0.960
C43 H43C 0.960
C44 N11 1.391(7)
C44 N12 1.533(7)
C44 H44 0.980
C45 C46 1.463(7)
C45 N12 1.659(7)
C45 H45A 0.970
C45 H45B 0.970
C46 N11 1.455(6)
C46 H46A 0.970
C46 H46B 0.970
C47 N11 1.443(6)
C47 C48 1.541(7)
C47 H47A 0.970
C47 H47B 0.970
C48 N10 1.490(6)
C48 H48A 0.970
C48 H48B 0.970
C49 N9 1.467(6)
C49 C50 1.538(7)
C49 H49A 0.970
C49 H49B 0.970
C50 N14 1.451(7)
C50 H50A 0.970
C50 H50B 0.970
C51 N14 1.507(6)
C51 C52 1.528(8)
C51 H51A 0.970
C51 H51B 0.970
C52 N13 1.500(6)
C52 H52A 0.970
C52 H52B 0.970
Dy1 O2 2.265(4)
Dy1 O1 2.269(4)
Dy1 O7 2.486(3)
Dy1 O4 2.525(3)
Dy1 O3 2.548(4)
Dy1 N4 2.569(5)
Dy1 N3 2.578(4)
Dy1 N2 2.595(5)
Dy1 O6 2.602(3)
Dy2 O10 2.270(3)
Dy2 O9 2.287(3)
Dy2 O14 2.520(3)
Dy2 O12 2.538(3)
Dy2 O15 2.555(3)
Dy2 N9 2.564(5)
Dy2 N13 2.571(5)
Dy2 O11 2.573(3)
Dy2 N14 2.578(4)
N1 H1A 0.860
N3 H3A 0.910
N5 H5A 0.900
N5 H5B 0.900
N7 O5 1.151(6)
N7 O4 1.209(6)
N7 O3 1.288(6)
N8 O8 1.214(6)
N8 O7 1.257(7)
N8 O6 1.275(6)
N10 H10A 0.860
N12 H12A 0.900
N12 H12B 0.900
N14 H14A 0.910
N15 O12 1.240(6)
N15 O13 1.252(5)
N15 O11 1.265(6)
N16 O16 1.231(5)
N16 O15 1.246(5)
N16 O14 1.259(5)
N17 O18 1.206(6)
N17 O17 1.233(5)
N17 O19 1.257(6)
N18 O20 1.107(6)
N18 O21 1.185(6)
N18 O22 1.235(6)
O23 H23D 0.850
O23 H23E 0.850
O24 H24C 0.850
O24 H24E 0.850
O25 H25D 0.850
O25 H25E 0.850
O26 H26E 0.850
O26 H26D 0.850
O27 H27C 0.850
O27 H27A 0.850

loop_
_geom_hbond_atom_site_label_D
_geom_hbond_atom_site_label_H
_geom_hbond_atom_site_label_A
_geom_hbond_site_symmetry_A
_geom_hbond_distance_DH
_geom_hbond_distance_HA
_geom_hbond_distance_DA
_geom_hbond_angle_DHA
_geom_hbond_publ_flag
N14 H14A O20 . 0.91 2.23 3.118(6) 165.6 y
N12 H12B O10 . 0.90 1.99 2.696(6) 133.8 y
N12 H12A N17 . 0.90 2.50 3.332(7) 154.9 y
N12 H12A O17 . 0.90 2.34 2.972(7) 126.9 y
N12 H12A O18 . 0.90 1.91 2.786(6) 163.6 y
N5 H5B O2 . 0.90 1.97 2.684(6) 135.1 y
N5 H5A N18 . 0.90 2.45 3.348(7) 177.1 y
N5 H5A O21 . 0.90 2.21 3.015(7) 149.1 y
N5 H5A O20 . 0.90 1.96 2.809(6) 155.9 y
N1 H1A O1 . 0.86 1.98 2.610(5) 129.5 y
N10 H10A O9 . 0.86 1.99 2.620(5) 128.9 y
N3 H3A O17 1_665 0.91 2.18 3.008(5) 150.9 y
